data_2204376
loop_
_publ_author_name
S.Aravindan
N.Sampath
M.N.Ponnuswamy
N.Kalaivasan
R.Raghunathan
M.Nethaji

_publ_section_title
5-Benzyl-8-(<i>E</i>)-benzylidene-6,7,7a,10a-tetrahydro-5<i>H</i>-<i>cis</i>-cyclopenta[5,6]pyrano[3,3-<i>c</i>]quinolin-6-one
_journal_issue 10
_journal_name_full 'Acta Crystallographica Section E'
_journal_page_first o1699
_journal_page_last o1701
_journal_paper_doi 10.1107/S160053680402135X
_journal_volume 60
_journal_year 2004
_chemical_formula_iupac 'C29 H23 N O2'
_chemical_formula_moiety 'C29 H23 N O2'
_chemical_formula_sum 'C29 H23 N O2'
_chemical_formula_weight 417.48
_chemical_name_systematic
;
5-Benzyl-8-(E)-benzylidene-6,7,7a,10a-tetrahydro-5H-cis-
cyclopenta[5,6]pyrano[3,3-c]quinolin-6-one
;
_space_group_IT_number 2
_symmetry_cell_setting triclinic
_symmetry_space_group_name_Hall '-P 1'
_symmetry_space_group_name_H-M 'P -1'
_atom_sites_solution_hydrogens geom
_atom_sites_solution_primary direct
_atom_sites_solution_secondary difmap
_audit_creation_method SHELXL-97
_cell_angle_alpha 79.879(4)
_cell_angle_beta 76.281(4)
_cell_angle_gamma 79.042(4)
_cell_formula_units_Z 2
_cell_length_a 8.422(2)
_cell_length_b 10.585(3)
_cell_length_c 12.866(3)
_cell_measurement_reflns_used 4237
_cell_measurement_temperature 273(2)
_cell_measurement_theta_max 26.94
_cell_measurement_theta_min 1.98
_cell_volume 1083.6(5)
_computing_cell_refinement 'SAINT (Bruker, 2001)'
_computing_data_collection 'SMART (Bruker, 2001)'
_computing_data_reduction SAINT
_computing_molecular_graphics
;
ZORTEP (Zsolnai, 1998) and PLATON (Spek,1999)
;
_computing_publication_material 'SHELXL97 and PARST (Nardelli, 1995)'
_computing_structure_refinement 'SHELXL97 (Sheldrick, 1997)'
_computing_structure_solution 'SHELXS97 (Sheldrick, 1997)'
_diffrn_ambient_temperature 273(2)
_diffrn_measured_fraction_theta_full 0.996
_diffrn_measured_fraction_theta_max 0.898
_diffrn_measurement_device_type
;
Siemens SMART CCD area detector
;
_diffrn_measurement_method \w
_diffrn_radiation_monochromator graphite
_diffrn_radiation_source 'fine-focus sealed tube'
_diffrn_radiation_type MoK\a
_diffrn_radiation_wavelength 0.71073
_diffrn_reflns_av_R_equivalents 0.0185
_diffrn_reflns_av_sigmaI/netI 0.0250
_diffrn_reflns_limit_h_max 10
_diffrn_reflns_limit_h_min -10
_diffrn_reflns_limit_k_max 12
_diffrn_reflns_limit_k_min -12
_diffrn_reflns_limit_l_max 16
_diffrn_reflns_limit_l_min -15
_diffrn_reflns_number 10877
_diffrn_reflns_theta_full 25.00
_diffrn_reflns_theta_max 26.94
_diffrn_reflns_theta_min 1.98
_diffrn_standards_number 0
_exptl_absorpt_coefficient_mu 0.080
_exptl_absorpt_correction_type none
_exptl_crystal_colour yellow
_exptl_crystal_density_diffrn 1.280
_exptl_crystal_density_method 'not measured'
_exptl_crystal_description Needle
_exptl_crystal_F_000 440
_exptl_crystal_size_max 0.32
_exptl_crystal_size_mid 0.20
_exptl_crystal_size_min 0.12
_refine_diff_density_max 0.13
_refine_diff_density_min -0.14
_refine_ls_extinction_method none
_refine_ls_goodness_of_fit_ref 1.118
_refine_ls_hydrogen_treatment constr
_refine_ls_matrix_type full
_refine_ls_number_parameters 289
_refine_ls_number_reflns 4237
_refine_ls_number_restraints 0
_refine_ls_restrained_S_all 1.118
_refine_ls_R_factor_all 0.0846
_refine_ls_R_factor_gt 0.0586
_refine_ls_shift/su_max 0.001
_refine_ls_shift/su_mean 0.000
_refine_ls_structure_factor_coef Fsqd
_refine_ls_weighting_details
;
w=1/[\s^2^(Fo^2^)+(0.0477P)^2^+0.1865P] where P=(Fo^2^+2Fc^2^)/3
;
_refine_ls_weighting_scheme calc
_refine_ls_wR_factor_gt 0.1210
_refine_ls_wR_factor_ref 0.1320
_reflns_number_gt 3097
_reflns_number_total 4237
_reflns_threshold_expression I>2\s(I)
_cod_data_source_file ob6416.cif
_cod_data_source_block I
_cod_database_code 2204376
_cod_database_fobs_code 2204376

loop_
_symmetry_equiv_pos_as_xyz
'x, y, z'
'-x, -y, -z'

loop_
_atom_site_label
_atom_site_fract_x
_atom_site_fract_y
_atom_site_fract_z
_atom_site_U_iso_or_equiv
_atom_site_adp_type
_atom_site_calc_flag
_atom_site_refinement_flags
_atom_site_occupancy
_atom_site_type_symbol
N1 0.20520(19) 0.32471(14) 0.95421(12) 0.0554(4) Uani d . 1 N
C9 0.1964(2) 0.41559(17) 1.02249(15) 0.0518(4) Uani d . 1 C
C10 0.2808(2) 0.52233(17) 0.98468(14) 0.0513(4) Uani d . 1 C
O1 0.44255(18) 0.64358(14) 0.84335(11) 0.0750(4) Uani d . 1 O
C6 0.3687(2) 0.53649(18) 0.87361(15) 0.0544(5) Uani d . 1 C
O2 0.30156(19) 0.25164(13) 0.79052(11) 0.0744(4) Uani d . 1 O
C7 0.3755(2) 0.44887(18) 0.80770(14) 0.0537(5) Uani d . 1 C
C2 0.1035(2) 0.40318(19) 1.12874(16) 0.0622(5) Uani d . 1 C
H2 0.0465 0.3331 1.1548 0.075 Uiso calc R 1 H
C8 0.2947(2) 0.33574(18) 0.84765(15) 0.0563(5) Uani d . 1 C
C5 0.2729(2) 0.61186(19) 1.05447(16) 0.0609(5) Uani d . 1 C
H5 0.3302 0.6820 1.0302 0.073 Uiso calc R 1 H
C4 0.1819(3) 0.5977(2) 1.15801(17) 0.0683(6) Uani d . 1 C
H4 0.1777 0.6578 1.2037 0.082 Uiso calc R 1 H
C18 0.0615(2) 0.70600(18) 0.53506(14) 0.0570(5) Uani d . 1 C
C17 0.2144(3) 0.64059(19) 0.56924(14) 0.0611(5) Uani d . 1 C
H17 0.2482 0.5553 0.5551 0.073 Uiso calc R 1 H
C16 0.3123(2) 0.68508(19) 0.61759(15) 0.0593(5) Uani d . 1 C
C24 0.1094(3) 0.2177(2) 0.99109(17) 0.0684(6) Uani d . 1 C
H24A 0.1087 0.1777 0.9290 0.082 Uiso calc R 1 H
H24B -0.0040 0.2533 1.0207 0.082 Uiso calc R 1 H
C3 0.0965(3) 0.4939(2) 1.19429(17) 0.0686(6) Uani d . 1 C
H3 0.0333 0.4853 1.2643 0.082 Uiso calc R 1 H
C11 0.4694(3) 0.4650(2) 0.69327(16) 0.0675(6) Uani d . 1 C
H11A 0.4190 0.4257 0.6491 0.081 Uiso calc R 1 H
H11B 0.5823 0.4210 0.6894 0.081 Uiso calc R 1 H
C13 0.5041(3) 0.6874(2) 0.72922(17) 0.0705(6) Uani d . 1 C
H13 0.6224 0.6923 0.7154 0.085 Uiso calc R 1 H
C19 -0.0462(3) 0.8065(2) 0.58338(16) 0.0677(6) Uani d . 1 C
H19 -0.0223 0.8355 0.6413 0.081 Uiso calc R 1 H
C22 -0.1248(3) 0.7191(2) 0.41517(18) 0.0753(6) Uani d . 1 C
H22 -0.1512 0.6889 0.3587 0.090 Uiso calc R 1 H
C23 0.0170(3) 0.6628(2) 0.45145(16) 0.0665(5) Uani d . 1 C
H23 0.0848 0.5940 0.4192 0.080 Uiso calc R 1 H
C25 0.1706(3) 0.11366(18) 1.07464(16) 0.0626(5) Uani d . 1 C
C21 -0.2271(3) 0.8202(2) 0.46249(19) 0.0776(7) Uani d . 1 C
H21 -0.3225 0.8591 0.4378 0.093 Uiso calc R 1 H
C12 0.4700(2) 0.6084(2) 0.64994(16) 0.0656(5) Uani d . 1 C
H12 0.5594 0.6138 0.5855 0.079 Uiso calc R 1 H
C15 0.3000(3) 0.8145(2) 0.64520(18) 0.0726(6) Uani d . 1 C
H15 0.2251 0.8856 0.6244 0.087 Uiso calc R 1 H
C20 -0.1877(3) 0.8636(2) 0.5468(2) 0.0778(6) Uani d . 1 C
H20 -0.2570 0.9318 0.5791 0.093 Uiso calc R 1 H
C14 0.4083(3) 0.8186(2) 0.70346(19) 0.0778(6) Uani d . 1 C
H14 0.4230 0.8938 0.7256 0.093 Uiso calc R 1 H
C30 0.3324(3) 0.0868(2) 1.08468(19) 0.0817(7) Uani d . 1 C
H30 0.4089 0.1363 1.0403 0.098 Uiso calc R 1 H
C28 0.2730(7) -0.0854(3) 1.2265(3) 0.1338(16) Uani d . 1 C
H28 0.3076 -0.1532 1.2768 0.161 Uiso calc R 1 H
C27 0.1119(6) -0.0581(3) 1.2192(3) 0.1415(16) Uani d . 1 C
H27 0.0355 -0.1058 1.2660 0.170 Uiso calc R 1 H
C26 0.0600(4) 0.0398(2) 1.1427(2) 0.0977(8) Uani d . 1 C
H26 -0.0504 0.0560 1.1371 0.117 Uiso calc R 1 H
C29 0.3831(4) -0.0138(2) 1.1607(2) 0.1077(10) Uani d . 1 C
H29 0.4935 -0.0319 1.1662 0.129 Uiso calc R 1 H

loop_
_atom_site_aniso_label
_atom_site_aniso_U_11
_atom_site_aniso_U_22
_atom_site_aniso_U_33
_atom_site_aniso_U_12
_atom_site_aniso_U_13
_atom_site_aniso_U_23
N1 0.0598(10) 0.0533(9) 0.0556(9) -0.0106(7) -0.0229(8) 0.0023(7)
C9 0.0496(10) 0.0534(11) 0.0521(11) -0.0016(9) -0.0219(9) 0.0016(9)
C10 0.0493(10) 0.0517(11) 0.0535(11) -0.0026(8) -0.0219(9) 0.0006(9)
O1 0.0911(11) 0.0740(9) 0.0645(9) -0.0353(8) -0.0172(8) 0.0035(7)
C6 0.0505(11) 0.0542(11) 0.0588(12) -0.0085(9) -0.0217(9) 0.0055(9)
O2 0.1006(11) 0.0639(9) 0.0666(9) -0.0091(8) -0.0334(8) -0.0121(7)
C7 0.0529(11) 0.0554(11) 0.0513(11) 0.0007(9) -0.0200(9) -0.0007(9)
C2 0.0604(12) 0.0598(12) 0.0614(12) -0.0043(9) -0.0158(10) 0.0039(10)
C8 0.0611(12) 0.0543(11) 0.0567(12) -0.0004(9) -0.0297(10) -0.0018(9)
C5 0.0659(13) 0.0552(11) 0.0650(13) -0.0063(9) -0.0275(10) -0.0018(10)
C4 0.0817(15) 0.0660(13) 0.0588(13) 0.0004(11) -0.0246(11) -0.0125(10)
C18 0.0689(13) 0.0574(11) 0.0434(10) -0.0191(10) -0.0114(9) 0.0063(9)
C17 0.0744(13) 0.0592(12) 0.0450(10) -0.0101(10) -0.0098(10) 0.0013(9)
C16 0.0631(12) 0.0615(12) 0.0469(10) -0.0134(10) -0.0078(9) 0.0083(9)
C24 0.0669(13) 0.0703(13) 0.0753(14) -0.0230(11) -0.0250(11) -0.0023(11)
C3 0.0741(14) 0.0683(14) 0.0559(12) 0.0033(11) -0.0129(10) -0.0049(11)
C11 0.0649(13) 0.0699(13) 0.0588(12) 0.0026(10) -0.0120(10) -0.0005(10)
C13 0.0602(12) 0.0804(15) 0.0689(14) -0.0244(11) -0.0148(10) 0.0118(11)
C19 0.0703(14) 0.0752(14) 0.0592(12) -0.0142(11) -0.0154(11) -0.0076(11)
C22 0.0930(17) 0.0784(15) 0.0623(13) -0.0336(14) -0.0293(12) 0.0093(12)
C23 0.0825(15) 0.0643(13) 0.0530(12) -0.0204(11) -0.0163(11) 0.0033(10)
C25 0.0788(14) 0.0487(11) 0.0617(12) -0.0173(10) -0.0115(11) -0.0080(9)
C21 0.0706(15) 0.0826(16) 0.0797(16) -0.0249(13) -0.0288(12) 0.0204(13)
C12 0.0571(12) 0.0761(14) 0.0544(12) -0.0087(10) -0.0059(9) 0.0055(10)
C15 0.0758(15) 0.0609(13) 0.0830(15) -0.0177(11) -0.0265(12) 0.0059(11)
C20 0.0682(14) 0.0760(15) 0.0853(16) -0.0088(12) -0.0160(13) -0.0036(12)
C14 0.0820(16) 0.0676(14) 0.0901(16) -0.0293(12) -0.0288(13) 0.0058(12)
C30 0.0990(18) 0.0645(14) 0.0885(16) -0.0211(13) -0.0420(14) 0.0106(12)
C28 0.266(5) 0.0479(16) 0.0765(19) 0.000(3) -0.039(3) -0.0016(14)
C27 0.215(4) 0.0536(18) 0.107(2) -0.022(2) 0.048(3) 0.0085(16)
C26 0.105(2) 0.0589(14) 0.111(2) -0.0228(13) 0.0191(16) -0.0093(14)
C29 0.167(3) 0.0622(15) 0.110(2) -0.0027(18) -0.078(2) -0.0032(16)

loop_
_atom_type_symbol
_atom_type_description
_atom_type_scat_dispersion_real
_atom_type_scat_dispersion_imag
_atom_type_scat_source
C C 0.0033 0.0016 'International Tables Vol C Tables 4.2.6.8 and 6.1.1.4'
H H 0.0000 0.0000 'International Tables Vol C Tables 4.2.6.8 and 6.1.1.4'
N N 0.0061 0.0033 'International Tables Vol C Tables 4.2.6.8 and 6.1.1.4'
O O 0.0106 0.0060 'International Tables Vol C Tables 4.2.6.8 and 6.1.1.4'

loop_
_geom_angle_atom_site_label_1
_geom_angle_atom_site_label_2
_geom_angle_atom_site_label_3
_geom_angle
_geom_angle_publ_flag
C9 N1 C8 122.49(16) ?
C9 N1 C24 119.90(17) ?
C8 N1 C24 117.48(16) ?
N1 C9 C2 121.32(17) ?
N1 C9 C10 119.74(17) ?
C2 C9 C10 118.94(18) ?
C5 C10 C9 119.20(18) ?
C5 C10 C6 122.84(17) ?
C9 C10 C6 117.94(17) ?
C6 O1 C13 120.41(16) ?
C7 C6 O1 124.07(18) no
C7 C6 C10 121.97(17) ?
O1 C6 C10 113.96(17) ?
C6 C7 C8 120.26(17) no
C6 C7 C11 120.87(18) ?
C8 C7 C11 118.86(18) ?
C3 C2 C9 120.25(19) ?
C3 C2 H2 119.9 ?
C9 C2 H2 119.9 ?
O2 C8 N1 120.32(18) no
O2 C8 C7 122.17(19) no
N1 C8 C7 117.51(17) ?
C4 C5 C10 120.92(19) ?
C4 C5 H5 119.5 ?
C10 C5 H5 119.5 ?
C5 C4 C3 119.7(2) ?
C5 C4 H4 120.1 ?
C3 C4 H4 120.1 ?
C23 C18 C19 117.20(19) ?
C23 C18 C17 118.51(19) ?
C19 C18 C17 124.25(18) ?
C16 C17 C18 129.74(19) ?
C16 C17 H17 115.1 ?
C18 C17 H17 115.1 ?
C17 C16 C15 128.92(19) ?
C17 C16 C12 125.62(19) ?
C15 C16 C12 105.38(17) ?
N1 C24 C25 115.49(16) ?
N1 C24 H24A 108.4 ?
C25 C24 H24A 108.4 ?
N1 C24 H24B 108.4 ?
C25 C24 H24B 108.4 ?
H24A C24 H24B 107.5 ?
C2 C3 C4 121.0(2) ?
C2 C3 H3 119.5 ?
C4 C3 H3 119.5 ?
C7 C11 C12 110.47(17) ?
C7 C11 H11A 109.6 ?
C12 C11 H11A 109.6 ?
C7 C11 H11B 109.6 ?
C12 C11 H11B 109.6 ?
H11A C11 H11B 108.1 ?
O1 C13 C14 106.89(18) ?
O1 C13 C12 115.44(16) ?
C14 C13 C12 103.15(17) ?
O1 C13 H13 110.3 ?
C14 C13 H13 110.3 ?
C12 C13 H13 110.3 ?
C20 C19 C18 121.1(2) ?
C20 C19 H19 119.5 ?
C18 C19 H19 119.5 ?
C21 C22 C23 119.9(2) ?
C21 C22 H22 120.1 ?
C23 C22 H22 120.1 ?
C22 C23 C18 121.8(2) ?
C22 C23 H23 119.1 ?
C18 C23 H23 119.1 ?
C30 C25 C26 118.3(2) ?
C30 C25 C24 123.09(19) ?
C26 C25 C24 118.6(2) ?
C22 C21 C20 119.7(2) ?
C22 C21 H21 120.2 ?
C20 C21 H21 120.2 ?
C11 C12 C16 117.12(17) ?
C11 C12 C13 113.70(17) ?
C16 C12 C13 103.85(17) ?
C11 C12 H12 107.2 ?
C16 C12 H12 107.2 ?
C13 C12 H12 107.2 ?
C14 C15 C16 111.6(2) ?
C14 C15 H15 124.2 ?
C16 C15 H15 124.2 ?
C19 C20 C21 120.3(2) ?
C19 C20 H20 119.8 ?
C21 C20 H20 119.8 ?
C15 C14 C13 111.6(2) ?
C15 C14 H14 124.2 ?
C13 C14 H14 124.2 ?
C25 C30 C29 120.6(3) ?
C25 C30 H30 119.7 ?
C29 C30 H30 119.7 ?
C29 C28 C27 119.7(3) ?
C29 C28 H28 120.1 ?
C27 C28 H28 120.1 ?
C28 C27 C26 120.7(3) ?
C28 C27 H27 119.7 ?
C26 C27 H27 119.7 ?
C25 C26 C27 120.4(3) ?
C25 C26 H26 119.8 ?
C27 C26 H26 119.8 ?
C28 C29 C30 120.3(3) ?
C28 C29 H29 119.8 ?
C30 C29 H29 119.8 ?

loop_
_geom_bond_atom_site_label_1
_geom_bond_atom_site_label_2
_geom_bond_distance
_geom_bond_publ_flag
N1 C9 1.393(2) yes
N1 C8 1.396(2) y
N1 C24 1.461(2) ?
C9 C2 1.402(3) ?
C9 C10 1.402(2) ?
C10 C5 1.398(3) ?
C10 C6 1.442(3) ?
O1 C6 1.350(2) y
O1 C13 1.460(2) yes
C6 C7 1.348(3) y
O2 C8 1.235(2) y
C7 C8 1.445(3) y
C7 C11 1.494(3) ?
C2 C3 1.370(3) ?
C2 H2 0.9300 ?
C5 C4 1.369(3) ?
C5 H5 0.9300 ?
C4 C3 1.380(3) ?
C4 H4 0.9300 ?
C18 C23 1.392(3) ?
C18 C19 1.393(3) ?
C18 C17 1.467(3) ?
C17 C16 1.335(3) ?
C17 H17 0.9300 ?
C16 C15 1.454(3) ?
C16 C12 1.526(3) ?
C24 C25 1.505(3) ?
C24 H24A 0.9700 ?
C24 H24B 0.9700 ?
C3 H3 0.9300 ?
C11 C12 1.523(3) ?
C11 H11A 0.9700 ?
C11 H11B 0.9700 ?
C13 C14 1.493(3) ?
C13 C12 1.533(3) ?
C13 H13 0.9800 ?
C19 C20 1.378(3) ?
C19 H19 0.9300 ?
C22 C21 1.374(3) ?
C22 C23 1.376(3) ?
C22 H22 0.9300 ?
C23 H23 0.9300 ?
C25 C30 1.370(3) ?
C25 C26 1.376(3) ?
C21 C20 1.379(3) ?
C21 H21 0.9300 ?
C12 H12 0.9800 ?
C15 C14 1.322(3) ?
C15 H15 0.9300 ?
C20 H20 0.9300 ?
C14 H14 0.9300 ?
C30 C29 1.390(3) ?
C30 H30 0.9300 ?
C28 C29 1.349(5) ?
C28 C27 1.355(5) ?
C28 H28 0.9300 ?
C27 C26 1.381(4) ?
C27 H27 0.9300 ?
C26 H26 0.9300 ?
C29 H29 0.9300 ?

loop_
_geom_hbond_atom_site_label_D
_geom_hbond_atom_site_label_H
_geom_hbond_atom_site_label_A
_geom_hbond_site_symmetry_A
_geom_hbond_distance_DH
_geom_hbond_distance_HA
_geom_hbond_distance_DA
_geom_hbond_angle_DHA
C24 H24A O2 1_555 0.97 2.25 2.706(2) 108
C22 H22 O2 2_566 0.93 2.47 3.275(3) 145
C29 H29 O2 2_657 0.93 2.68 3.388(3) 134
C24 H24B Cg1 2_567 0.97 3.03 3.642 123
C27 H27 Cg2 1_546 0.93 3.09 3.906 147
C19 H19 Cg3 2_567 0.93 3.29 4.033 138

loop_
_geom_torsion_atom_site_label_1
_geom_torsion_atom_site_label_2
_geom_torsion_atom_site_label_3
_geom_torsion_atom_site_label_4
_geom_torsion
_geom_torsion_publ_flag
C8 N1 C9 C2 179.04(15) ?
C24 N1 C9 C2 3.3(2) ?
C8 N1 C9 C10 -0.6(2) ?
C24 N1 C9 C10 -176.29(15) ?
N1 C9 C10 C5 -179.09(15) ?
C2 C9 C10 C5 1.3(2) ?
N1 C9 C10 C6 2.6(2) ?
C2 C9 C10 C6 -177.01(15) ?
C13 O1 C6 C7 14.2(3) y
C13 O1 C6 C10 -166.20(16) ?
C5 C10 C6 C7 179.72(16) ?
C9 C10 C6 C7 -2.1(2) ?
C5 C10 C6 O1 0.1(2) ?
C9 C10 C6 O1 178.32(15) ?
O1 C6 C7 C8 178.99(16) y
C10 C6 C7 C8 -0.6(3) ?
O1 C6 C7 C11 0.4(3) y
C10 C6 C7 C11 -179.16(16) ?
N1 C9 C2 C3 -179.91(17) ?
C10 C9 C2 C3 -0.3(3) ?
C9 N1 C8 O2 178.71(16) ?
C24 N1 C8 O2 -5.5(2) ?
C9 N1 C8 C7 -2.1(2) ?
C24 N1 C8 C7 173.75(15) ?
C6 C7 C8 O2 -178.16(17) no
C11 C7 C8 O2 0.4(3) ?
C6 C7 C8 N1 2.6(2) ?
C11 C7 C8 N1 -178.78(15) ?
C9 C10 C5 C4 -1.1(3) ?
C6 C10 C5 C4 177.08(17) ?
C10 C5 C4 C3 -0.1(3) ?
C23 C18 C17 C16 154.9(2) ?
C19 C18 C17 C16 -27.4(3) ?
C18 C17 C16 C15 -3.7(3) ?
C18 C17 C16 C12 -179.96(17) ?
C9 N1 C24 C25 -72.0(2) ?
C8 N1 C24 C25 112.0(2) ?
C9 C2 C3 C4 -0.9(3) ?
C5 C4 C3 C2 1.1(3) ?
C6 C7 C11 C12 -29.8(2) y
C8 C7 C11 C12 151.59(17) ?
C6 O1 C13 C14 117.20(19) ?
C6 O1 C13 C12 3.1(3) y
C23 C18 C19 C20 -2.4(3) ?
C17 C18 C19 C20 179.88(19) ?
C21 C22 C23 C18 -0.5(3) ?
C19 C18 C23 C22 2.0(3) ?
C17 C18 C23 C22 179.86(18) ?
N1 C24 C25 C30 -26.4(3) ?
N1 C24 C25 C26 155.1(2) ?
C23 C22 C21 C20 -0.6(3) ?
C7 C11 C12 C16 -77.2(2) ?
C7 C11 C12 C13 44.0(2) yes
C17 C16 C12 C11 -37.8(3) ?
C15 C16 C12 C11 145.18(18) ?
C17 C16 C12 C13 -164.09(18) ?
C15 C16 C12 C13 18.92(19) y
O1 C13 C12 C11 -32.5(3) y
C14 C13 C12 C11 -148.68(17) ?
O1 C13 C12 C16 95.91(19) ?
C14 C13 C12 C16 -20.3(2) y
C17 C16 C15 C14 172.9(2) ?
C12 C16 C15 C14 -10.3(2) y
C18 C19 C20 C21 1.4(3) ?
C22 C21 C20 C19 0.2(3) ?
C16 C15 C14 C13 -3.5(3) y
O1 C13 C14 C15 -106.7(2) ?
C12 C13 C14 C15 15.4(2) y
C26 C25 C30 C29 0.9(3) ?
C24 C25 C30 C29 -177.5(2) ?
C29 C28 C27 C26 1.9(5) ?
C30 C25 C26 C27 0.3(4) ?
C24 C25 C26 C27 178.9(2) ?
C28 C27 C26 C25 -1.8(5) ?
C27 C28 C29 C30 -0.7(5) ?
C25 C30 C29 C28 -0.8(4) ?
